data_2221346
loop_
_publ_author_name
'Gidaly, Matthew P.'
'Harris, Andria D.'
'Amado-Sierra, Maria del Rosario I.'
'Jones, Daniel S.'
'Etzkorn, Markus'

_publ_section_title
;
 <i>anti</i>-Tricyclo[4.2.1.1^2,5^]deca-3,7-diene-9,10-dione
;
_journal_coeditor_code FL2229
_journal_issue 4
_journal_name_full 'Acta Crystallographica Section E'
_journal_page_first o729
_journal_paper_doi 10.1107/S1600536809005844
_journal_volume 65
_journal_year 2009
_chemical_formula_iupac 'C10 H8 O2'
_chemical_formula_moiety 'C10 H8 O2'
_chemical_formula_sum 'C10 H8 O2'
_chemical_formula_weight 160.16
_chemical_name_systematic
;
<i>anti</i>-Tricyclo[4.2.1.1^2,5^]deca-3,7-diene-9,10-dione
;
_space_group_IT_number 2
_symmetry_cell_setting triclinic
_symmetry_space_group_name_Hall '-P 1'
_symmetry_space_group_name_H-M 'P -1'
_audit_creation_method 'WinGX routine CIF_UPDATE'
_cell_angle_alpha 81.671(8)
_cell_angle_beta 79.176(10)
_cell_angle_gamma 84.745(8)
_cell_formula_units_Z 2
_cell_length_a 6.4458(7)
_cell_length_b 6.6120(6)
_cell_length_c 8.9758(6)
_cell_measurement_reflns_used 24
_cell_measurement_temperature 295(2)
_cell_measurement_theta_max 44.75
_cell_measurement_theta_min 10.14
_cell_volume 370.96(6)
_computing_cell_refinement 'CAD-4 EXPRESS (Enraf--Nonius, 1994)'
_computing_data_collection 'CAD-4 EXPRESS (Enraf--Nonius, 1994)'
_computing_data_reduction 'XCAD4 (Harms & Wocadlo, 1995)'
_computing_molecular_graphics 'ORTEP-3 for Windows (Farrugia, 1997)'
_computing_publication_material 'WinGX (Farrugia, 1999)'
_computing_structure_refinement 'SHELXL97 (Sheldrick, 2008)'
_computing_structure_solution 'SHELXS97 (Sheldrick, 2008)'
_diffrn_measured_fraction_theta_full 1
_diffrn_measured_fraction_theta_max 1
_diffrn_measurement_device \k-geometry
_diffrn_measurement_device_type 'Enraf--Nonius CAD-4'
_diffrn_measurement_method 'Non-profiled \w/2\q'
_diffrn_radiation_type CuK\a
_diffrn_radiation_wavelength 1.54178
_diffrn_reflns_av_R_equivalents 0.0451
_diffrn_reflns_limit_h_max 7
_diffrn_reflns_limit_h_min -7
_diffrn_reflns_limit_k_max 7
_diffrn_reflns_limit_k_min -7
_diffrn_reflns_limit_l_max 10
_diffrn_reflns_limit_l_min -10
_diffrn_reflns_number 2624
_diffrn_reflns_theta_full 67.35
_diffrn_reflns_theta_max 67.35
_diffrn_reflns_theta_min 5.06
_diffrn_standards_decay_% 1
_diffrn_standards_interval_count 82
_diffrn_standards_interval_time 60
_diffrn_standards_number 3
_exptl_absorpt_coefficient_mu 0.815
_exptl_absorpt_correction_type none
_exptl_crystal_colour yellow
_exptl_crystal_density_diffrn 1.434
_exptl_crystal_density_method 'not measured'
_exptl_crystal_description prism
_exptl_crystal_F_000 168
_exptl_crystal_size_max 0.3
_exptl_crystal_size_mid 0.2
_exptl_crystal_size_min 0.2
_refine_diff_density_max 0.2
_refine_diff_density_min -0.153
_refine_ls_extinction_coef 0.115(5)
_refine_ls_extinction_expression Fc^*^=kFc[1+0.001xFc^2^\l^3^/sin(2\q)]^-1/4^
_refine_ls_extinction_method 'SHELXL97 (Sheldrick, 2008)'
_refine_ls_goodness_of_fit_ref 1.119
_refine_ls_hydrogen_treatment constr
_refine_ls_matrix_type full
_refine_ls_number_parameters 110
_refine_ls_number_reflns 1329
_refine_ls_number_restraints 0
_refine_ls_restrained_S_all 1.119
_refine_ls_R_factor_gt 0.0372
_refine_ls_shift/su_max 0
_refine_ls_structure_factor_coef Fsqd
_refine_ls_weighting_details 'calc w=1/[\s^2^(Fo^2^)+(0.0242P)^2^+0.0776P] where P=(Fo^2^+2Fc^2^)/3'
_refine_ls_weighting_scheme calc
_refine_ls_wR_factor_ref 0.0916
_reflns_number_gt 1179
_reflns_number_total 1329
_reflns_threshold_expression I>2\s(I)
_cod_data_source_file fl2229.cif
_cod_data_source_block I
_cod_database_code 2221346
_cod_database_fobs_code 2221346

loop_
_symmetry_equiv_pos_as_xyz
'x, y, z'
'-x, -y, -z'

loop_
_atom_site_type_symbol
_atom_site_label
_atom_site_fract_x
_atom_site_fract_y
_atom_site_fract_z
_atom_site_U_iso_or_equiv
_atom_site_adp_type
_atom_site_calc_flag
_atom_site_refinement_flags
_atom_site_occupancy
_atom_site_disorder_assembly
_atom_site_disorder_group
O O1 0.30420(16) 0.67650(15) 0.48107(14) 0.0495(3) Uani d . 1 . .
O O2 -0.21014(18) 0.85668(16) 0.94715(16) 0.0593(4) Uani d . 1 . .
C C5 0.5818(2) 0.8181(2) 0.58171(17) 0.0369(4) Uani d . 1 . .
H H5 0.5912 0.6967 0.6575 0.044 Uiso calc R 1 . .
C C10 -0.2032(2) 0.5136(2) 1.09484(17) 0.0392(4) Uani d . 1 . .
H H10 -0.3204 0.556 1.173 0.047 Uiso calc R 1 . .
C C8 0.1509(2) 0.6126(2) 1.13965(18) 0.0438(4) Uani d . 1 . .
H H8 0.1613 0.6898 1.2164 0.053 Uiso calc R 1 . .
C C7 0.0067(2) 0.4394(2) 1.15786(17) 0.0409(4) Uani d . 1 . .
H H7 -0.0169 0.3633 1.2611 0.049 Uiso calc R 1 . .
C C3 0.2728(2) 1.0665(2) 0.67086(18) 0.0423(4) Uani d . 1 . .
H H3 0.1766 1.0349 0.7606 0.051 Uiso calc R 1 . .
C C2 0.5100(2) 1.0222(2) 0.65388(17) 0.0381(4) Uani d . 1 . .
H H2 0.566 1.0299 0.747 0.046 Uiso calc R 1 . .
C C9 -0.2602(2) 0.3614(2) 1.00162(19) 0.0427(4) Uani d . 1 . .
H H9 -0.3583 0.2631 1.0381 0.051 Uiso calc R 1 . .
C C1 0.4297(2) 0.8034(2) 0.47378(17) 0.0362(4) Uani d . 1 . .
C C6 -0.1443(2) 0.6803(2) 0.96120(18) 0.0395(4) Uani d . 1 . .
C C4 0.7783(2) 0.8433(2) 0.46039(19) 0.0420(4) Uani d . 1 . .
H H4 0.9153 0.8016 0.4756 0.05 Uiso calc R 1 . .

loop_
_atom_site_aniso_label
_atom_site_aniso_U_11
_atom_site_aniso_U_22
_atom_site_aniso_U_33
_atom_site_aniso_U_12
_atom_site_aniso_U_13
_atom_site_aniso_U_23
O1 0.0444(6) 0.0450(6) 0.0619(8) -0.0112(5) -0.0102(5) -0.0107(5)
O2 0.0608(7) 0.0390(6) 0.0810(9) 0.0080(5) -0.0283(6) -0.0043(6)
C5 0.0368(7) 0.0364(7) 0.0373(8) 0.0005(5) -0.0110(6) -0.0003(6)
C10 0.0323(6) 0.0466(8) 0.0378(8) -0.0031(6) -0.0034(5) -0.0066(6)
C8 0.0398(7) 0.0495(8) 0.0480(9) 0.0004(6) -0.0172(7) -0.0161(7)
C7 0.0418(7) 0.0494(8) 0.0317(7) -0.0050(6) -0.0099(6) 0.0005(6)
C3 0.0413(7) 0.0427(8) 0.0405(8) -0.0024(6) 0.0024(6) -0.0102(6)
C2 0.0421(7) 0.0429(8) 0.0312(7) -0.0024(6) -0.0106(6) -0.0060(6)
C9 0.0335(7) 0.0417(8) 0.0554(10) -0.0060(6) -0.0128(6) -0.0057(7)
C1 0.0331(6) 0.0369(7) 0.0395(8) 0.0010(5) -0.0063(6) -0.0102(6)
C6 0.0351(7) 0.0397(8) 0.0468(9) -0.0015(6) -0.0169(6) -0.0041(6)
C4 0.0317(7) 0.0420(8) 0.0523(9) 0.0026(6) -0.0083(6) -0.0086(7)

loop_
_atom_type_symbol
_atom_type_description
_atom_type_scat_dispersion_real
_atom_type_scat_dispersion_imag
_atom_type_scat_source
C C 0.0181 0.0091 'International Tables Vol C Tables 4.2.6.8 and 6.1.1.4'
H H 0 0 'International Tables Vol C Tables 4.2.6.8 and 6.1.1.4'
O O 0.0492 0.0322 'International Tables Vol C Tables 4.2.6.8 and 6.1.1.4'

loop_
_geom_angle_atom_site_label_1
_geom_angle_atom_site_label_2
_geom_angle_atom_site_label_3
_geom_angle_site_symmetry_1
_geom_angle_site_symmetry_3
_geom_angle
_geom_angle_publ_flag
C4 C5 C1 . . 96.67(11) ?
C4 C5 C2 . . 111.33(11) ?
C1 C5 C2 . . 105.88(10) ?
C4 C5 H5 . . 113.8 ?
C1 C5 H5 . . 113.8 ?
C2 C5 H5 . . 113.8 ?
C9 C10 C6 . . 96.32(12) ?
C9 C10 C7 . . 111.22(12) ?
C6 C10 C7 . . 106.35(11) ?
C9 C10 H10 . . 113.8 ?
C6 C10 H10 . . 113.8 ?
C7 C10 H10 . . 113.8 ?
C9 C8 C7 2_567 . 110.14(14) ?
C9 C8 H8 2_567 . 124.9 ?
C7 C8 H8 . . 124.9 ?
C8 C7 C6 . 2_567 96.36(11) ?
C8 C7 C10 . . 111.33(11) ?
C6 C7 C10 2_567 . 106.49(12) ?
C8 C7 H7 . . 113.7 ?
C6 C7 H7 2_567 . 113.7 ?
C10 C7 H7 . . 113.7 ?
C4 C3 C2 2_676 . 110.37(12) ?
C4 C3 H3 2_676 . 124.8 ?
C2 C3 H3 . . 124.8 ?
C3 C2 C1 . 2_676 96.61(10) ?
C3 C2 C5 . . 111.11(11) ?
C1 C2 C5 2_676 . 106.04(11) ?
C3 C2 H2 . . 113.9 ?
C1 C2 H2 2_676 . 113.9 ?
C5 C2 H2 . . 113.9 ?
C8 C9 C10 2_567 . 110.46(13) ?
C8 C9 H9 2_567 . 124.8 ?
C10 C9 H9 . . 124.8 ?
O1 C1 C5 . . 128.74(13) ?
O1 C1 C2 . 2_676 128.48(14) ?
C5 C1 C2 . 2_676 102.57(11) ?
O2 C6 C7 . 2_567 128.63(14) ?
O2 C6 C10 . . 128.41(15) ?
C7 C6 C10 2_567 . 102.44(11) ?
C3 C4 C5 2_676 . 110.25(12) ?
C3 C4 H4 2_676 . 124.9 ?
C5 C4 H4 . . 124.9 ?

loop_
_geom_bond_atom_site_label_1
_geom_bond_atom_site_label_2
_geom_bond_site_symmetry_2
_geom_bond_distance
_geom_bond_publ_flag
O1 C1 . 1.2049(16) ?
O2 C6 . 1.2012(17) ?
C5 C4 . 1.5116(19) ?
C5 C1 . 1.5202(19) ?
C5 C2 . 1.575(2) ?
C5 H5 . 0.98 ?
C10 C9 . 1.509(2) ?
C10 C6 . 1.5232(19) ?
C10 C7 . 1.5741(19) ?
C10 H10 . 0.98 ?
C8 C9 2_567 1.326(2) ?
C8 C7 . 1.512(2) ?
C8 H8 . 0.93 ?
C7 C6 2_567 1.522(2) ?
C7 H7 . 0.98 ?
C3 C4 2_676 1.326(2) ?
C3 C2 . 1.5129(19) ?
C3 H3 . 0.93 ?
C2 H2 . 0.98 ?
C9 H9 . 0.93 ?
C1 C2 2_676 1.5248(18) ?
C6 C7 2_567 1.522(2) ?
C4 H4 . 0.93 ?
